data_7245548
loop_
_publ_author_name
'Xiao, Yuntian'
'Wu, Chuanhua'
'Zhou, Ling'
'Yin, Qiuxiang'
'Yang, Jingxiang'

_publ_section_title
;
 Cocrystal engineering strategy for sustained release and leaching
 reduction of herbicides: a case study of metamitron
;
_journal_issue 20
_journal_name_full 'Green Chemistry'
_journal_page_first 8088
_journal_page_last 8099
_journal_paper_doi 10.1039/D2GC02949A
_journal_volume 24
_journal_year 2022
_chemical_formula_moiety 'C10 H10 N4 O, C15 H12 O5'
_chemical_formula_sum 'C25 H22 N4 O6'
_chemical_formula_weight 474.46
_chemical_name_systematic Metamitron-Naringenin
_space_group_crystal_system monoclinic
_space_group_IT_number 7
_space_group_name_Hall 'P -2yc'
_space_group_name_H-M_alt 'P 1 c 1'
_atom_sites_solution_hydrogens mixed
_atom_sites_solution_primary iterative
_audit_creation_date 2021-12-03
_audit_creation_method
;
Olex2 1.5
(compiled 2021.11.16 svn.ra9532c28 for OlexSys, GUI svn.r6427)
;
_audit_update_record
;
2022-05-07 deposited with the CCDC.	2022-09-16 downloaded from the CCDC.
;
_cell_angle_alpha 90
_cell_angle_beta 105.770(12)
_cell_angle_gamma 90
_cell_formula_units_Z 2
_cell_length_a 11.8352(12)
_cell_length_b 14.4349(12)
_cell_length_c 6.7368(8)
_cell_measurement_reflns_used 4761
_cell_measurement_temperature 113.15
_cell_measurement_theta_max 32.6800
_cell_measurement_theta_min 2.2610
_cell_volume 1107.6(2)
_computing_cell_refinement 'CrysAlisPro 1.171.39.46 (Rigaku OD, 2018)'
_computing_data_collection 'CrysAlisPro 1.171.39.46 (Rigaku OD, 2018)'
_computing_data_reduction 'CrysAlisPro 1.171.39.46 (Rigaku OD, 2018)'
_computing_molecular_graphics 'Olex2 1.5 (Dolomanov et al., 2009)'
_computing_publication_material 'Olex2 1.5 (Dolomanov et al., 2009)'
_computing_structure_refinement 'SHELXL 2018/3 (Sheldrick, 2015)'
_computing_structure_solution 'olex2.solve 1.5 (Bourhis et al., 2015)'
_diffrn_ambient_temperature 123.15
_diffrn_detector 'CCD plate'
_diffrn_measured_fraction_theta_full 0.999
_diffrn_measured_fraction_theta_max 0.999
_diffrn_measurement_details
;
List of Runs (angles in degrees, time in seconds):

  # Type    Start    End  Width  t~exp~   \w     \q     \k     \f   Frames
#--------------------------------------------------------------------------
  1  \w   -115.00  65.00   1.00   25.00    --  -25.00  45.00   0.00  180
  2  \w   -115.00  65.00   1.00   25.00    --  -25.00  45.00  90.00  180
  3  \w   -115.00  65.00   1.00   25.00    --  -25.00  45.00 180.00  180
;
_diffrn_measurement_device 'abstract diffractometer'
_diffrn_measurement_device_type 'dtrek-CrysAlisPro-abstract goniometer imported rigaku-d*trek images'
_diffrn_measurement_method '\w scans'
_diffrn_orient_matrix_type 'CrysAlisPro convention (1999,Acta A55,543-557)'
_diffrn_orient_matrix_UB_11 0.0026418000
_diffrn_orient_matrix_UB_12 -0.0489391000
_diffrn_orient_matrix_UB_13 0.0094520000
_diffrn_orient_matrix_UB_21 -0.0618443000
_diffrn_orient_matrix_UB_22 -0.0024868000
_diffrn_orient_matrix_UB_23 -0.0403646000
_diffrn_orient_matrix_UB_31 0.0066708000
_diffrn_orient_matrix_UB_32 -0.0035781000
_diffrn_orient_matrix_UB_33 -0.1012611000
_diffrn_radiation_monochromator graphite
_diffrn_radiation_probe x-ray
_diffrn_radiation_type 'Mo K\a'
_diffrn_radiation_wavelength 0.71073
_diffrn_reflns_av_R_equivalents 0.0689
_diffrn_reflns_av_unetI/netI 0.0746
_diffrn_reflns_Laue_measured_fraction_full 0.999
_diffrn_reflns_Laue_measured_fraction_max 0.999
_diffrn_reflns_limit_h_max 14
_diffrn_reflns_limit_h_min -14
_diffrn_reflns_limit_k_max 17
_diffrn_reflns_limit_k_min -17
_diffrn_reflns_limit_l_max 8
_diffrn_reflns_limit_l_min -7
_diffrn_reflns_number 10628
_diffrn_reflns_point_group_measured_fraction_full 0.972
_diffrn_reflns_point_group_measured_fraction_max 0.972
_diffrn_reflns_theta_full 24.984
_diffrn_reflns_theta_max 24.984
_diffrn_reflns_theta_min 2.278
_diffrn_source 'fine-focus sealed X-ray tube'
_diffrn_source_type 'Enhance (Mo) X-ray Source'
_exptl_absorpt_coefficient_mu 0.104
_exptl_absorpt_correction_T_max 1.00000
_exptl_absorpt_correction_T_min 0.95779
_exptl_absorpt_correction_type multi-scan
_exptl_absorpt_process_details
;
CrysAlisPro 1.171.39.46 (Rigaku Oxford Diffraction, 2018)
Empirical absorption correction using spherical harmonics,
 implemented in SCALE3 ABSPACK scaling algorithm.
;
_exptl_crystal_density_diffrn 1.423
_exptl_crystal_description block
_exptl_crystal_F_000 496
_exptl_crystal_size_max 0.16
_exptl_crystal_size_mid 0.12
_exptl_crystal_size_min 0.1
_refine_diff_density_max 0.222
_refine_diff_density_min -0.218
_refine_diff_density_rms 0.055
_refine_ls_abs_structure_details
;
 Flack x determined using 1028 quotients [(I+)-(I-)]/[(I+)+(I-)]
 (Parsons, Flack and Wagner, Acta Cryst. B69 (2013) 249-259).
;
_refine_ls_abs_structure_Flack 0.3(10)
_refine_ls_extinction_coef 0.014(3)
_refine_ls_extinction_expression Fc^*^=kFc[1+0.001xFc^2^\l^3^/sin(2\q)]^-1/4^
_refine_ls_extinction_method 'SHELXL-2018/3 (Sheldrick 2018)'
_refine_ls_goodness_of_fit_ref 1.046
_refine_ls_hydrogen_treatment constr
_refine_ls_matrix_type full
_refine_ls_number_parameters 311
_refine_ls_number_reflns 3759
_refine_ls_number_restraints 2
_refine_ls_restrained_S_all 1.046
_refine_ls_R_factor_all 0.0851
_refine_ls_R_factor_gt 0.0574
_refine_ls_shift/su_max 0.000
_refine_ls_shift/su_mean 0.000
_refine_ls_structure_factor_coef Fsqd
_refine_ls_weighting_details 'w=1/[\s^2^(Fo^2^)+(0.0594P)^2^+0.5791P] where P=(Fo^2^+2Fc^2^)/3'
_refine_ls_weighting_scheme calc
_refine_ls_wR_factor_gt 0.1285
_refine_ls_wR_factor_ref 0.1459
_reflns_Friedel_coverage 0.937
_reflns_Friedel_fraction_full 0.944
_reflns_Friedel_fraction_max 0.944
_reflns_number_gt 2848
_reflns_number_total 3759
_reflns_threshold_expression 'I > 2\s(I)'
_cod_data_source_file d2gc02949a2.cif
_cod_data_source_block r20211203a
_cod_depositor_comments 'Adding full bibliography for 7245547--7245549.cif.'
_cod_original_sg_symbol_H-M Pc
_cod_database_code 7245548
_shelx_shelxl_version_number 2018/3
_chemical_oxdiff_formula 'C11 H10 N O'
_shelx_space_group_comment
;
The symmetry employed for this shelxl refinement is uniquely defined
by the following loop, which should always be used as a source of
symmetry information in preference to the above space-group names.
They are only intended as comments.
;
_shelx_estimated_absorpt_t_max 0.990
_shelx_estimated_absorpt_t_min 0.984
_olex2_refinement_description
;
1. Twinned data refinement
 Scales: 0.947(2)
 0.053(2)
2. Fixed Uiso
 At 1.2 times of:
  All C(H) groups, All C(H,H) groups, All N(H,H) groups
 At 1.5 times of:
  All C(H,H,H) groups, All O(H) groups
3.a Rotating group:
 N1(H1A,H1B)
3.b Ternary CH refined with riding coordinates:
 C17(H17)
3.c Secondary CH2 refined with riding coordinates:
 C16(H16A,H16B)
3.d Aromatic/amide H refined with riding coordinates:
 C2(H2A), C1(H1), C5(H5), C4(H4), C3(H3A), C12(H12), C19(H19), C21(H21),
 C22(H22), C24(H24), C25(H25)
3.e Fitted hexagon refined as free rotating group:
 C2(C1,C6,C5,C4,C3)
3.f Idealised Me refined as rotating group:
 C10(H10A,H10B,H10C)
3.g Idealised tetrahedral OH refined as rotating group:
 O2(H2), O3(H3), O6(H6)
;
_olex2_submission_special_instructions 'No special instructions were received'
_oxdiff_exptl_absorpt_empirical_details
;
Empirical correction (ABSPACK) includes:
- Absorption correction using spherical harmonics
- Frame scaling
- Detector area scaling
;
_oxdiff_exptl_absorpt_empirical_full_max 1.159
_oxdiff_exptl_absorpt_empirical_full_min 0.841

loop_
_space_group_symop_operation_xyz
'x, y, z'
'x, -y, z+1/2'

loop_
_atom_site_label
_atom_site_type_symbol
_atom_site_fract_x
_atom_site_fract_y
_atom_site_fract_z
_atom_site_U_iso_or_equiv
_atom_site_adp_type
_atom_site_occupancy
_atom_site_site_symmetry_order
_atom_site_calc_flag
_atom_site_refinement_flags_posn
_atom_site_refinement_flags_adp
_atom_site_refinement_flags_occupancy
_atom_site_disorder_assembly
_atom_site_disorder_group
O1 O 0.5977(4) 0.8049(3) 0.5800(7) 0.0297(12) Uani 1 1 d . . . . .
N1 N 0.8290(5) 0.8132(4) 0.7355(10) 0.0314(14) Uani 1 1 d . . . . .
H1A H 0.891560 0.810067 0.692776 0.038 Uiso 1 1 d R U . . .
H1B H 0.784090 0.856557 0.668530 0.038 Uiso 1 1 d R U . . .
N2 N 0.7699(5) 0.7277(4) 0.7037(9) 0.0232(13) Uani 1 1 d . . . . .
N3 N 0.7747(5) 0.5677(4) 0.7512(9) 0.0294(15) Uani 1 1 d . . . . .
N4 N 0.6551(5) 0.5639(4) 0.6868(10) 0.0307(14) Uani 1 1 d . . . . .
C2 C 0.2865(4) 0.5761(4) 0.6335(9) 0.062(3) Uani 1 1 d G . . . .
H2A H 0.248163 0.543709 0.719438 0.074 Uiso 1 1 calc R U . . .
C1 C 0.4080(4) 0.5848(4) 0.6922(7) 0.047(2) Uani 1 1 d G . . . .
H1 H 0.452764 0.558401 0.818195 0.056 Uiso 1 1 calc R U . . .
C6 C 0.4641(3) 0.6323(3) 0.5665(8) 0.0308(17) Uani 1 1 d G . . . .
C5 C 0.3987(4) 0.6710(3) 0.3821(7) 0.0359(18) Uani 1 1 d G . . . .
H5 H 0.436984 0.703384 0.296144 0.043 Uiso 1 1 calc R U . . .
C4 C 0.2771(4) 0.6622(4) 0.3234(8) 0.054(3) Uani 1 1 d G . . . .
H4 H 0.232383 0.688692 0.197383 0.064 Uiso 1 1 calc R U . . .
C3 C 0.2210(3) 0.6148(4) 0.4491(10) 0.059(3) Uani 1 1 d G . . . .
H3A H 0.137971 0.608855 0.409028 0.071 Uiso 1 1 calc R U . . .
C7 C 0.5938(6) 0.6396(5) 0.6281(11) 0.0259(16) Uani 1 1 d . . . . .
C8 C 0.6487(6) 0.7304(5) 0.6310(10) 0.0255(17) Uani 1 1 d . . . . .
C9 C 0.8297(6) 0.6474(5) 0.7609(10) 0.0258(16) Uani 1 1 d . . . . .
C10 C 0.9599(6) 0.6498(5) 0.8331(12) 0.0327(18) Uani 1 1 d . . . . .
H10A H 0.989595 0.587797 0.878858 0.049 Uiso 1 1 calc R U . . .
H10B H 0.984537 0.693399 0.948264 0.049 Uiso 1 1 calc R U . . .
H10C H 0.991508 0.669746 0.719810 0.049 Uiso 1 1 calc R U . . .
O2 O 0.9029(4) 0.4157(3) 0.8298(8) 0.0308(12) Uani 1 1 d . . . . .
H2 H 0.851442 0.457390 0.805728 0.046 Uiso 1 1 calc R U . . .
O3 O 0.9598(4) 0.0988(3) 0.7599(8) 0.0296(12) Uani 1 1 d . . . . .
H3 H 0.924663 0.052497 0.696452 0.044 Uiso 1 1 calc R U . . .
O4 O 0.7794(4) -0.0012(3) 0.5829(8) 0.0311(12) Uani 1 1 d . . . . .
O5 O 0.5672(4) 0.2262(3) 0.5641(7) 0.0239(11) Uani 1 1 d . . . . .
O6 O 0.0374(4) 0.0955(3) 0.1808(8) 0.0338(13) Uani 1 1 d . . . . .
H6 H 0.025940 0.098928 0.052402 0.051 Uiso 1 1 calc R U . . .
C11 C 0.8520(5) 0.3336(4) 0.7717(9) 0.0213(15) Uani 1 1 d . . . . .
C12 C 0.9272(6) 0.2576(4) 0.7970(11) 0.0238(15) Uani 1 1 d . . . . .
H12 H 1.009307 0.265743 0.853769 0.029 Uiso 1 1 calc R U . . .
C13 C 0.8827(6) 0.1712(5) 0.7401(10) 0.0239(16) Uani 1 1 d . . . . .
C14 C 0.7610(6) 0.1562(4) 0.6595(10) 0.0207(15) Uani 1 1 d . . . . .
C15 C 0.7166(6) 0.0676(5) 0.5837(10) 0.0247(16) Uani 1 1 d . . . . .
C16 C 0.5855(6) 0.0623(5) 0.4895(12) 0.0302(17) Uani 1 1 d . . . . .
H16A H 0.557446 -0.000338 0.512546 0.036 Uiso 1 1 calc R U . . .
H16B H 0.567824 0.072351 0.338794 0.036 Uiso 1 1 calc R U . . .
C17 C 0.5203(6) 0.1346(5) 0.5825(11) 0.0269(16) Uani 1 1 d . . . . .
H17 H 0.532453 0.120210 0.732049 0.032 Uiso 1 1 calc R U . . .
C18 C 0.6870(5) 0.2348(5) 0.6436(10) 0.0211(15) Uani 1 1 d . . . . .
C19 C 0.7310(5) 0.3223(4) 0.6957(9) 0.0194(14) Uani 1 1 d . . . . .
H19 H 0.679801 0.374045 0.680079 0.023 Uiso 1 1 calc R U . . .
C20 C 0.3906(6) 0.1343(5) 0.4778(11) 0.0252(16) Uani 1 1 d . . . . .
C21 C 0.3118(6) 0.1079(5) 0.5857(12) 0.0314(17) Uani 1 1 d . . . . .
H21 H 0.339171 0.095412 0.729295 0.038 Uiso 1 1 calc R U . . .
C22 C 0.1923(6) 0.0994(5) 0.4854(11) 0.0278(17) Uani 1 1 d . . . . .
H22 H 0.137646 0.085834 0.561780 0.033 Uiso 1 1 calc R U . . .
C23 C 0.1547(5) 0.1109(5) 0.2770(10) 0.0243(16) Uani 1 1 d . . . . .
C24 C 0.2323(6) 0.1408(5) 0.1660(12) 0.0317(18) Uani 1 1 d . . . . .
H24 H 0.204490 0.153846 0.022773 0.038 Uiso 1 1 calc R U . . .
C25 C 0.3492(6) 0.1510(5) 0.2674(11) 0.0292(17) Uani 1 1 d . . . . .
H25 H 0.402560 0.169889 0.192335 0.035 Uiso 1 1 calc R U . . .

loop_
_atom_site_aniso_label
_atom_site_aniso_U_11
_atom_site_aniso_U_22
_atom_site_aniso_U_33
_atom_site_aniso_U_23
_atom_site_aniso_U_13
_atom_site_aniso_U_12
O1 0.027(3) 0.020(3) 0.042(3) 0.003(2) 0.009(2) 0.003(2)
N1 0.034(3) 0.019(3) 0.042(4) 0.001(3) 0.010(3) -0.002(3)
N2 0.022(3) 0.015(3) 0.033(4) -0.001(2) 0.008(3) -0.001(2)
N3 0.024(3) 0.017(3) 0.044(4) -0.001(3) 0.004(3) 0.002(2)
N4 0.031(4) 0.018(3) 0.043(4) -0.002(3) 0.009(3) 0.003(3)
C2 0.044(6) 0.046(6) 0.104(9) 0.014(5) 0.034(6) -0.004(4)
C1 0.037(5) 0.030(5) 0.072(7) 0.013(4) 0.013(4) 0.003(3)
C6 0.028(4) 0.023(4) 0.044(5) -0.003(3) 0.015(4) 0.001(3)
C5 0.028(4) 0.026(4) 0.053(5) 0.002(4) 0.011(4) -0.004(3)
C4 0.031(5) 0.026(4) 0.096(8) -0.005(5) 0.004(5) 0.002(4)
C3 0.024(4) 0.025(4) 0.128(9) -0.007(5) 0.020(5) 0.000(4)
C7 0.024(4) 0.018(3) 0.037(4) 0.001(3) 0.011(3) 0.004(3)
C8 0.031(4) 0.021(4) 0.025(4) 0.000(3) 0.010(3) -0.001(3)
C9 0.031(4) 0.022(4) 0.027(4) 0.001(3) 0.012(3) 0.006(3)
C10 0.027(4) 0.028(4) 0.039(5) 0.000(3) 0.002(3) 0.005(3)
O2 0.022(3) 0.015(2) 0.051(3) 0.002(2) 0.003(2) 0.0014(19)
O3 0.022(3) 0.015(2) 0.048(3) -0.001(2) 0.004(2) 0.0035(19)
O4 0.029(3) 0.017(3) 0.045(3) 0.000(2) 0.005(2) 0.003(2)
O5 0.017(2) 0.018(2) 0.033(3) 0.001(2) 0.001(2) -0.0034(19)
O6 0.020(3) 0.030(3) 0.046(3) 0.006(3) 0.000(2) -0.003(2)
C11 0.024(4) 0.017(3) 0.021(4) -0.002(3) 0.003(3) 0.000(3)
C12 0.019(3) 0.020(4) 0.031(4) 0.004(3) 0.003(3) -0.002(3)
C13 0.024(4) 0.020(4) 0.025(4) 0.003(3) 0.001(3) 0.004(3)
C14 0.022(4) 0.017(3) 0.022(4) 0.004(3) 0.004(3) 0.004(3)
C15 0.028(4) 0.022(4) 0.025(4) 0.003(3) 0.008(3) 0.000(3)
C16 0.028(4) 0.023(4) 0.037(5) -0.004(3) 0.005(3) -0.002(3)
C17 0.023(4) 0.019(3) 0.036(4) 0.004(3) 0.004(3) -0.003(3)
C18 0.017(4) 0.025(4) 0.022(4) -0.001(3) 0.004(3) -0.003(3)
C19 0.019(4) 0.016(3) 0.022(4) 0.001(3) 0.005(3) 0.004(3)
C20 0.023(4) 0.024(4) 0.028(4) -0.004(3) 0.005(3) -0.004(3)
C21 0.032(4) 0.029(4) 0.032(4) 0.000(3) 0.006(3) 0.000(3)
C22 0.019(4) 0.028(4) 0.037(5) -0.001(3) 0.008(3) -0.005(3)
C23 0.017(4) 0.021(3) 0.032(4) 0.002(3) 0.002(3) -0.002(3)
C24 0.032(4) 0.026(4) 0.033(4) 0.005(3) 0.003(3) 0.004(3)
C25 0.023(4) 0.022(4) 0.042(5) 0.005(3) 0.009(3) -0.001(3)

loop_
_atom_type_symbol
_atom_type_description
_atom_type_scat_dispersion_real
_atom_type_scat_dispersion_imag
_atom_type_scat_source
C C 0.0033 0.0016 'International Tables Vol C Tables 4.2.6.8 and 6.1.1.4'
H H 0.0000 0.0000 'International Tables Vol C Tables 4.2.6.8 and 6.1.1.4'
N N 0.0061 0.0033 'International Tables Vol C Tables 4.2.6.8 and 6.1.1.4'
O O 0.0106 0.0060 'International Tables Vol C Tables 4.2.6.8 and 6.1.1.4'

loop_
_geom_angle_atom_site_label_1
_geom_angle_atom_site_label_2
_geom_angle_atom_site_label_3
_geom_angle
_geom_angle_site_symmetry_1
_geom_angle_site_symmetry_3
_geom_angle_publ_flag
H1A N1 H1B 108.9 . . ?
N2 N1 H1A 109.8 . . ?
N2 N1 H1B 110.2 . . ?
C8 N2 N1 117.0(5) . . ?
C9 N2 N1 120.4(5) . . ?
C9 N2 C8 122.3(6) . . ?
C9 N3 N4 120.6(6) . . ?
C7 N4 N3 120.2(6) . . ?
C1 C2 H2A 120.0 . . ?
C1 C2 C3 120.0 . . ?
C3 C2 H2A 120.0 . . ?
C2 C1 H1 120.0 . . ?
C6 C1 C2 120.0 . . ?
C6 C1 H1 120.0 . . ?
C1 C6 C5 120.0 . . ?
C1 C6 C7 119.6(4) . . ?
C5 C6 C7 120.3(4) . . ?
C6 C5 H5 120.0 . . ?
C6 C5 C4 120.0 . . ?
C4 C5 H5 120.0 . . ?
C5 C4 H4 120.0 . . ?
C3 C4 C5 120.0 . . ?
C3 C4 H4 120.0 . . ?
C2 C3 H3A 120.0 . . ?
C4 C3 C2 120.0 . . ?
C4 C3 H3A 120.0 . . ?
N4 C7 C6 118.1(6) . . ?
N4 C7 C8 122.4(6) . . ?
C8 C7 C6 119.5(5) . . ?
O1 C8 N2 120.3(6) . . ?
O1 C8 C7 126.5(6) . . ?
N2 C8 C7 113.2(6) . . ?
N2 C9 C10 119.2(6) . . ?
N3 C9 N2 121.3(6) . . ?
N3 C9 C10 119.5(6) . . ?
C9 C10 H10A 109.5 . . ?
C9 C10 H10B 109.5 . . ?
C9 C10 H10C 109.5 . . ?
H10A C10 H10B 109.5 . . ?
H10A C10 H10C 109.5 . . ?
H10B C10 H10C 109.5 . . ?
C11 O2 H2 109.5 . . ?
C13 O3 H3 109.5 . . ?
C18 O5 C17 115.2(5) . . ?
C23 O6 H6 109.5 . . ?
O2 C11 C12 116.1(5) . . ?
O2 C11 C19 123.2(6) . . ?
C19 C11 C12 120.7(6) . . ?
C11 C12 H12 120.0 . . ?
C13 C12 C11 120.0(6) . . ?
C13 C12 H12 120.0 . . ?
O3 C13 C14 120.3(6) . . ?
C12 C13 O3 118.2(6) . . ?
C12 C13 C14 121.5(6) . . ?
C13 C14 C15 121.0(6) . . ?
C13 C14 C18 116.8(6) . . ?
C18 C14 C15 122.1(6) . . ?
O4 C15 C14 123.8(6) . . ?
O4 C15 C16 120.4(6) . . ?
C14 C15 C16 115.6(6) . . ?
C15 C16 H16A 109.3 . . ?
C15 C16 H16B 109.3 . . ?
C15 C16 C17 111.6(6) . . ?
H16A C16 H16B 108.0 . . ?
C17 C16 H16A 109.3 . . ?
C17 C16 H16B 109.3 . . ?
O5 C17 C16 109.8(6) . . ?
O5 C17 H17 108.7 . . ?
O5 C17 C20 109.1(5) . . ?
C16 C17 H17 108.7 . . ?
C20 C17 C16 111.7(6) . . ?
C20 C17 H17 108.7 . . ?
O5 C18 C14 120.4(6) . . ?
C19 C18 O5 117.3(5) . . ?
C19 C18 C14 122.2(6) . . ?
C11 C19 H19 120.6 . . ?
C18 C19 C11 118.8(6) . . ?
C18 C19 H19 120.6 . . ?
C21 C20 C17 120.1(6) . . ?
C21 C20 C25 118.9(6) . . ?
C25 C20 C17 120.7(6) . . ?
C20 C21 H21 119.7 . . ?
C20 C21 C22 120.6(7) . . ?
C22 C21 H21 119.7 . . ?
C21 C22 H22 120.3 . . ?
C23 C22 C21 119.4(7) . . ?
C23 C22 H22 120.3 . . ?
O6 C23 C24 121.4(6) . . ?
C22 C23 O6 117.9(6) . . ?
C22 C23 C24 120.7(6) . . ?
C23 C24 H24 120.5 . . ?
C25 C24 C23 119.0(7) . . ?
C25 C24 H24 120.5 . . ?
C20 C25 H25 119.4 . . ?
C24 C25 C20 121.1(7) . . ?
C24 C25 H25 119.4 . . ?

loop_
_geom_bond_atom_site_label_1
_geom_bond_atom_site_label_2
_geom_bond_distance
_geom_bond_site_symmetry_2
_geom_bond_publ_flag
O1 C8 1.235(8) . ?
N1 H1A 0.8652 . ?
N1 H1B 0.8651 . ?
N1 N2 1.406(8) . ?
N2 C8 1.384(8) . ?
N2 C9 1.358(8) . ?
N3 N4 1.364(8) . ?
N3 C9 1.315(9) . ?
N4 C7 1.312(8) . ?
C2 H2A 0.9500 . ?
C2 C1 1.3900 . ?
C2 C3 1.3900 . ?
C1 H1 0.9500 . ?
C1 C6 1.3900 . ?
C6 C5 1.3900 . ?
C6 C7 1.481(8) . ?
C5 H5 0.9500 . ?
C5 C4 1.3900 . ?
C4 H4 0.9500 . ?
C4 C3 1.3900 . ?
C3 H3A 0.9500 . ?
C7 C8 1.461(9) . ?
C9 C10 1.485(10) . ?
C10 H10A 0.9800 . ?
C10 H10B 0.9800 . ?
C10 H10C 0.9800 . ?
O2 H2 0.8400 . ?
O2 C11 1.338(8) . ?
O3 H3 0.8400 . ?
O3 C13 1.369(8) . ?
O4 C15 1.241(8) . ?
O5 C17 1.453(8) . ?
O5 C18 1.378(7) . ?
O6 H6 0.8400 . ?
O6 C23 1.382(8) . ?
C11 C12 1.394(9) . ?
C11 C19 1.394(9) . ?
C12 H12 0.9500 . ?
C12 C13 1.367(9) . ?
C13 C14 1.410(9) . ?
C14 C15 1.424(9) . ?
C14 C18 1.419(9) . ?
C15 C16 1.510(9) . ?
C16 H16A 0.9900 . ?
C16 H16B 0.9900 . ?
C16 C17 1.530(10) . ?
C17 H17 1.0000 . ?
C17 C20 1.505(9) . ?
C18 C19 1.375(9) . ?
C19 H19 0.9500 . ?
C20 C21 1.383(10) . ?
C20 C25 1.389(9) . ?
C21 H21 0.9500 . ?
C21 C22 1.398(9) . ?
C22 H22 0.9500 . ?
C22 C23 1.363(10) . ?
C23 C24 1.400(10) . ?
C24 H24 0.9500 . ?
C24 C25 1.374(10) . ?
C25 H25 0.9500 . ?

loop_
_geom_torsion_atom_site_label_1
_geom_torsion_atom_site_label_2
_geom_torsion_atom_site_label_3
_geom_torsion_atom_site_label_4
_geom_torsion
_geom_torsion_site_symmetry_1
_geom_torsion_site_symmetry_2
_geom_torsion_site_symmetry_3
_geom_torsion_site_symmetry_4
_geom_torsion_publ_flag
N1 N2 C8 O1 6.2(9) . . . . ?
N1 N2 C8 C7 -172.5(6) . . . . ?
N1 N2 C9 N3 173.2(6) . . . . ?
N1 N2 C9 C10 -7.5(10) . . . . ?
N3 N4 C7 C6 -177.9(6) . . . . ?
N3 N4 C7 C8 -0.9(11) . . . . ?
N4 N3 C9 N2 -1.2(10) . . . . ?
N4 N3 C9 C10 179.5(6) . . . . ?
N4 C7 C8 O1 -179.4(7) . . . . ?
N4 C7 C8 N2 -0.8(10) . . . . ?
C2 C1 C6 C5 0.0 . . . . ?
C2 C1 C6 C7 -178.8(5) . . . . ?
C1 C2 C3 C4 0.0 . . . . ?
C1 C6 C5 C4 0.0 . . . . ?
C1 C6 C7 N4 48.3(8) . . . . ?
C1 C6 C7 C8 -128.9(6) . . . . ?
C6 C5 C4 C3 0.0 . . . . ?
C6 C7 C8 O1 -2.4(11) . . . . ?
C6 C7 C8 N2 176.2(6) . . . . ?
C5 C6 C7 N4 -130.5(6) . . . . ?
C5 C6 C7 C8 52.4(7) . . . . ?
C5 C4 C3 C2 0.0 . . . . ?
C3 C2 C1 C6 0.0 . . . . ?
C7 C6 C5 C4 178.8(5) . . . . ?
C8 N2 C9 N3 -0.6(10) . . . . ?
C8 N2 C9 C10 178.7(6) . . . . ?
C9 N2 C8 O1 -179.8(7) . . . . ?
C9 N2 C8 C7 1.5(9) . . . . ?
C9 N3 N4 C7 1.9(10) . . . . ?
O2 C11 C12 C13 -179.5(6) . . . . ?
O2 C11 C19 C18 -178.8(6) . . . . ?
O3 C13 C14 C15 -4.5(10) . . . . ?
O3 C13 C14 C18 -179.9(6) . . . . ?
O4 C15 C16 C17 155.6(7) . . . . ?
O5 C17 C20 C21 -124.2(7) . . . . ?
O5 C17 C20 C25 62.5(8) . . . . ?
O5 C18 C19 C11 -178.4(6) . . . . ?
O6 C23 C24 C25 -177.1(6) . . . . ?
C11 C12 C13 O3 177.5(6) . . . . ?
C11 C12 C13 C14 -1.4(10) . . . . ?
C12 C11 C19 C18 -0.8(10) . . . . ?
C12 C13 C14 C15 174.3(7) . . . . ?
C12 C13 C14 C18 -1.1(10) . . . . ?
C13 C14 C15 O4 0.1(11) . . . . ?
C13 C14 C15 C16 -176.3(6) . . . . ?
C13 C14 C18 O5 179.2(6) . . . . ?
C13 C14 C18 C19 2.7(10) . . . . ?
C14 C15 C16 C17 -27.8(9) . . . . ?
C14 C18 C19 C11 -1.8(10) . . . . ?
C15 C14 C18 O5 3.9(10) . . . . ?
C15 C14 C18 C19 -172.7(6) . . . . ?
C15 C16 C17 O5 54.5(7) . . . . ?
C15 C16 C17 C20 175.7(6) . . . . ?
C16 C17 C20 C21 114.2(7) . . . . ?
C16 C17 C20 C25 -59.1(9) . . . . ?
C17 O5 C18 C14 25.1(9) . . . . ?
C17 O5 C18 C19 -158.2(6) . . . . ?
C17 C20 C21 C22 -174.3(7) . . . . ?
C17 C20 C25 C24 172.7(6) . . . . ?
C18 O5 C17 C16 -53.7(7) . . . . ?
C18 O5 C17 C20 -176.4(5) . . . . ?
C18 C14 C15 O4 175.2(7) . . . . ?
C18 C14 C15 C16 -1.2(10) . . . . ?
C19 C11 C12 C13 2.3(10) . . . . ?
C20 C21 C22 C23 4.7(10) . . . . ?
C21 C20 C25 C24 -0.7(11) . . . . ?
C21 C22 C23 O6 175.4(6) . . . . ?
C21 C22 C23 C24 -7.0(10) . . . . ?
C22 C23 C24 C25 5.4(10) . . . . ?
C23 C24 C25 C20 -1.5(10) . . . . ?
C25 C20 C21 C22 -0.8(11) . . . . ?

loop_
_twin_individual_id
_twin_individual_mass_fraction_refined
1 0.947(2)
2 0.053(2)
